data_1574072
loop_
_publ_author_name
'Wang, Yan'
'Dai, Shengyu'

_publ_section_title
;
 Exploring the o-aryl halogen effects of \a-diimine Pd(ii) catalysts on
 ethylene (co)polymerization
;
_journal_issue 9
_journal_name_full 'Catalysis Science &amp; Technology'
_journal_page_first 2822
_journal_page_last 2828
_journal_paper_doi 10.1039/D5CY00187K
_journal_volume 15
_journal_year 2025
_chemical_formula_moiety 'C44.229 H41 Cl1.771 F2 N2 Pd'
_chemical_formula_sum 'C44.22 H41 Cl1.78 F2 N2 Pd'
_chemical_formula_weight 807.93
_chemical_name_systematic WY
_space_group_crystal_system monoclinic
_space_group_IT_number 9
_space_group_name_Hall 'C -2yc'
_space_group_name_H-M_alt 'C 1 c 1'
_atom_sites_solution_hydrogens geom
_atom_sites_solution_primary iterative
_audit_creation_date 2024-11-22
_audit_creation_method
;
Olex2 1.5
(compiled 2023.03.06 svn.rbb2c1857 for OlexSys, GUI svn.r6748)
;
_audit_update_record
;
2024-12-02 deposited with the CCDC.	2025-03-07 downloaded from the CCDC.
;
_cell_angle_alpha 90
_cell_angle_beta 106.0240(16)
_cell_angle_gamma 90
_cell_formula_units_Z 4
_cell_length_a 21.5561(3)
_cell_length_b 9.39102(13)
_cell_length_c 19.5924(3)
_cell_measurement_reflns_used 11126
_cell_measurement_temperature 296.18(10)
_cell_measurement_theta_max 77.7820
_cell_measurement_theta_min 4.2430
_cell_volume 3812.06(10)
_computing_cell_refinement 'CrysAlisPro 1.171.42.93a (Rigaku OD, 2023)'
_computing_data_collection 'CrysAlisPro 1.171.42.93a (Rigaku OD, 2023)'
_computing_data_reduction 'CrysAlisPro 1.171.42.93a (Rigaku OD, 2023)'
_computing_molecular_graphics 'Olex2 1.5 (Dolomanov et al., 2009)'
_computing_publication_material 'Olex2 1.5 (Dolomanov et al., 2009)'
_computing_structure_refinement 'SHELXL 2018/3 (Sheldrick, 2015)'
_computing_structure_solution 'olex2.solve 1.5 (Bourhis et al., 2015)'
_diffrn_ambient_environment air
_diffrn_ambient_temperature 296.18(10)
_diffrn_detector 'Hybrid Pixel Array Detector'
_diffrn_detector_area_resol_mean 10.0000
_diffrn_detector_type HyPix
_diffrn_measured_fraction_theta_full 0.996
_diffrn_measured_fraction_theta_max 0.951
_diffrn_measurement_details
;
List of Runs (angles in degrees, time in seconds):

  # Type    Start    End  Width  t~exp~   \w     \q     \k     \f   Frames
#--------------------------------------------------------------------------
  1  \w    -22.00  24.00   0.50    0.05    --  -49.49  19.00  90.00   92
  2  \w    -20.00  19.00   0.50    0.05    --  -49.49  19.00  60.00   78
  3  \w    -15.00  24.00   0.50    0.05    --  -49.49  19.00  30.00   78
  4  \w    -19.00  15.00   0.50    0.05    --  -49.49  19.00   0.00   68
  5  \w    -22.00  23.00   0.50    0.05    --  -49.49  19.00-180.00   90
  6  \w    -62.00 -37.00   0.50    0.05    -- -104.50  57.00 -90.00   50
  7  \w    -62.00 -37.00   0.50    0.05    -- -104.50  57.00 -60.00   50
  8  \w   -112.00 -53.00   0.50    0.05    --  -49.49 158.00-127.00  118
  9  \w    -73.00 -48.00   0.50    0.05    -- -104.50 119.00  78.00   50
 10  \w    -62.00 -37.00   0.50    0.05    -- -104.50  57.00  90.00   50
 11  \w   -149.00-124.00   0.50    0.05    -- -104.50-119.00  -6.00   50
 12  \w    -86.00 -61.00   0.50    0.05    --  -49.49-158.00-160.00   50
 13  \w   -174.00-100.00   0.50    0.05    -- -104.50 -19.00-180.00  148
 14  \w     35.00  74.00   0.50    0.05    --  106.94 -77.00 150.00   78
 15  \w     41.00  69.00   0.50    0.05    --  106.94 -57.00 150.00   56
 16  \w     41.00  67.00   0.50    0.05    --  106.94 -57.00 120.00   52
 17  \w     37.00  69.00   0.50    0.05    --  106.94 -57.00   0.00   64
 18  \w     37.00  81.00   0.50    0.05    --  106.94 -99.00 -60.00   88
 19  \w     51.00  76.00   0.50    0.05    --   49.49-158.00-160.00   50
 20  \w     36.00 134.00   0.50    0.05    --  106.94-158.00-160.00  196
 21  \w     53.00 104.00   0.50    0.05    --  106.94 -99.00-150.00  102
 22  \w     76.00 109.00   0.50    0.05    --  106.94-119.00  -6.00   66
 23  \w     44.00 111.00   0.50    0.05    --  106.94-125.00  60.00  134
 24  \w    102.00 127.00   0.50    0.05    --  106.94  19.00   0.00   50
 25  \w    133.00 178.00   0.50    0.05    --  106.94  19.00   0.00   90
 26  \w     96.00 137.00   0.50    0.05    --  106.94 119.00  78.00   82
 27  \w     62.00 121.00   0.50    0.05    --   49.49 158.00-127.00  118
;
_diffrn_measurement_device 'four-circle diffractometer'
_diffrn_measurement_device_type 'XtaLAB Synergy R, HyPix'
_diffrn_measurement_method '\w scans'
_diffrn_orient_matrix_type 'CrysAlisPro convention (1999,Acta A55,543-557)'
_diffrn_orient_matrix_UB_11 0.0427684000
_diffrn_orient_matrix_UB_12 -0.1320429000
_diffrn_orient_matrix_UB_13 0.0245143000
_diffrn_orient_matrix_UB_21 -0.0526869000
_diffrn_orient_matrix_UB_22 -0.0950520000
_diffrn_orient_matrix_UB_23 -0.0476666000
_diffrn_orient_matrix_UB_31 0.0304153000
_diffrn_orient_matrix_UB_32 0.0210003000
_diffrn_orient_matrix_UB_33 -0.0617990000
_diffrn_radiation_monochromator mirror
_diffrn_radiation_probe x-ray
_diffrn_radiation_type 'Cu K\a'
_diffrn_radiation_wavelength 1.54184
_diffrn_reflns_av_R_equivalents 0.0399
_diffrn_reflns_av_unetI/netI 0.0294
_diffrn_reflns_Laue_measured_fraction_full 0.996
_diffrn_reflns_Laue_measured_fraction_max 0.951
_diffrn_reflns_limit_h_max 27
_diffrn_reflns_limit_h_min -25
_diffrn_reflns_limit_k_max 11
_diffrn_reflns_limit_k_min -11
_diffrn_reflns_limit_l_max 16
_diffrn_reflns_limit_l_min -24
_diffrn_reflns_number 13933
_diffrn_reflns_point_group_measured_fraction_full 0.688
_diffrn_reflns_point_group_measured_fraction_max 0.646
_diffrn_reflns_theta_full 67.684
_diffrn_reflns_theta_max 77.505
_diffrn_reflns_theta_min 4.268
_diffrn_source 'Rotating-anode X-ray tube'
_diffrn_source_type 'PhotonJet R (Cu) X-ray Source'
_exptl_absorpt_coefficient_mu 5.420
_exptl_absorpt_correction_T_max 1.00000
_exptl_absorpt_correction_T_min 0.02493
_exptl_absorpt_correction_type multi-scan
_exptl_absorpt_process_details
;
CrysAlisPro 1.171.42.93a (Rigaku Oxford Diffraction, 2023)
Empirical absorption correction using spherical harmonics,
implemented in SCALE3 ABSPACK scaling algorithm.
;
_exptl_crystal_colour 'clear light red'
_exptl_crystal_colour_lustre clear
_exptl_crystal_colour_modifier light
_exptl_crystal_colour_primary red
_exptl_crystal_density_diffrn 1.408
_exptl_crystal_description block
_exptl_crystal_F_000 1658
_exptl_crystal_preparation 'low TEMperature'
_exptl_crystal_recrystallization_method 'low temperature'
_exptl_crystal_size_max 0.12
_exptl_crystal_size_mid 0.11
_exptl_crystal_size_min 0.1
_refine_diff_density_max 1.346
_refine_diff_density_min -1.295
_refine_diff_density_rms 0.127
_refine_ls_abs_structure_details
;
 Classical Flack method preferred over Parsons because s.u. lower.
;
_refine_ls_abs_structure_Flack 0.16(3)
_refine_ls_extinction_coef 0.00028(12)
_refine_ls_extinction_expression Fc^*^=kFc[1+0.001xFc^2^\l^3^/sin(2\q)]^-1/4^
_refine_ls_extinction_method 'SHELXL-2018/3 (Sheldrick 2018)'
_refine_ls_goodness_of_fit_ref 1.107
_refine_ls_hydrogen_treatment constr
_refine_ls_matrix_type full
_refine_ls_number_parameters 395
_refine_ls_number_reflns 5242
_refine_ls_number_restraints 2
_refine_ls_restrained_S_all 1.107
_refine_ls_R_factor_all 0.0758
_refine_ls_R_factor_gt 0.0734
_refine_ls_shift/su_max 0.005
_refine_ls_shift/su_mean 0.001
_refine_ls_structure_factor_coef Fsqd
_refine_ls_weighting_details 'w=1/[\s^2^(Fo^2^)+(0.1693P)^2^+9.4040P] where P=(Fo^2^+2Fc^2^)/3'
_refine_ls_weighting_scheme calc
_refine_ls_wR_factor_gt 0.2296
_refine_ls_wR_factor_ref 0.2330
_reflns_Friedel_coverage 0.359
_reflns_Friedel_fraction_full 0.379
_reflns_Friedel_fraction_max 0.341
_reflns_number_gt 4886
_reflns_number_total 5242
_reflns_threshold_expression 'I > 2\s(I)'
_cod_data_source_file d5cy00187k2.cif
_cod_data_source_block w2_auto
_cod_depositor_comments 'Adding full bibliography for 1574072.cif.'
_cod_database_code 1574072
_shelx_shelxl_version_number 2018/3
_chemical_oxdiff_formula 'C N H Cl Pd F'
_shelx_space_group_comment
;
The symmetry employed for this shelxl refinement is uniquely defined
by the following loop, which should always be used as a source of
symmetry information in preference to the above space-group names.
They are only intended as comments.
;
_shelx_estimated_absorpt_t_max 0.613
_shelx_estimated_absorpt_t_min 0.562
_olex2_refinement_description
;
1. Shared sites
{C3, Cl2}
2. Uiso/Uaniso restraints and constraints
Uanis(C3) = Uanis(Cl2)
3. Others
 Sof(Cl2)=1-FVAR(1)
 Sof(C3)=FVAR(1)
4.a Ternary CH refined with riding coordinates:
 C5(H5), C9(H9)
4.b Aromatic/amide H refined with riding coordinates:
 C30(H30), C56(H56), C35(H35), C21(H21), C58(H58), C38(H38), C60(H60),
 C42(H42), C29(H29), C20(H20), C25(H25), C37(H37), C43(H43), C63(H63), C53(H53),
  C28(H28), C15(H15), C26(H26), C7(H7), C32(H32), C62(H62), C39(H39), C23(H23),
 C34(H34)
4.c Fitted hexagon refined as free rotating group:
 C30(C56,C35,C12,C21,C58), C16(C38,C60,C42,C29,C20), C25(C37,C43,C63,C53,C8),
 C28(C17,C15,C6,C4,C19), C24(C14,C33,C26,C18,C7), C11(C32,C62,C39,C23,C34)
4.d Idealised Me refined as rotating group:
 C22(H22A,H22B,H22C), C27(H27A,H27B,H27C), C36(H36A,H36B,H36C), C40(H40A,H40B,
 H40C), C3(H3A,H3B,H3C)
;
_olex2_submission_special_instructions 'No special instructions were received'
_oxdiff_exptl_absorpt_empirical_details
;
Empirical correction (ABSPACK) includes:
- Absorption correction using spherical harmonics
- Frame scaling
;
_oxdiff_exptl_absorpt_empirical_full_max 17.039
_oxdiff_exptl_absorpt_empirical_full_min 0.540

loop_
_space_group_symop_operation_xyz
'x, y, z'
'x, -y, z+1/2'
'x+1/2, y+1/2, z'
'x+1/2, -y+1/2, z+1/2'

loop_
_atom_site_label
_atom_site_type_symbol
_atom_site_fract_x
_atom_site_fract_y
_atom_site_fract_z
_atom_site_U_iso_or_equiv
_atom_site_adp_type
_atom_site_occupancy
_atom_site_site_symmetry_order
_atom_site_calc_flag
_atom_site_refinement_flags_posn
_atom_site_refinement_flags_adp
_atom_site_refinement_flags_occupancy
_atom_site_disorder_assembly
_atom_site_disorder_group
Pd1 Pd 0.38952(11) 0.00873(5) 0.36231(14) 0.0434(3) Uani 1 1 d . . . . .
Cl1 Cl 0.4258(2) 0.1786(6) 0.4455(2) 0.0668(14) Uani 1 1 d . . . . .
N1 N 0.3636(6) -0.1594(16) 0.2963(8) 0.049(4) Uani 1 1 d . . . . .
C1 C 0.3739(7) -0.2806(18) 0.3187(9) 0.048(3) Uani 1 1 d . . . . .
C2 C 0.4017(8) -0.2867(17) 0.3986(10) 0.053(4) Uani 1 1 d . . . . .
C5 C 0.5525(7) -0.0898(13) 0.4805(7) 0.046(3) Uani 1 1 d . . . . .
H5 H 0.528313 -0.028380 0.441868 0.055 Uiso 1 1 calc R U . . .
C9 C 0.2287(6) -0.0920(17) 0.2441(8) 0.050(3) Uani 1 1 d . . . . .
H9 H 0.253633 -0.033168 0.283491 0.060 Uiso 1 1 calc R U . . .
F1 F 0.3451(5) -0.1982(16) 0.5216(7) 0.084(3) Uani 1 1 d . . . . .
C30 C 0.5732(9) -0.4879(17) 0.3800(11) 0.15(2) Uani 1 1 d G . . . .
H30 H 0.577715 -0.573467 0.357972 0.180 Uiso 1 1 calc R U . . .
C56 C 0.5653(8) -0.361(2) 0.3416(7) 0.156(18) Uani 1 1 d G . . . .
H56 H 0.564548 -0.362495 0.293957 0.188 Uiso 1 1 calc R U . . .
C35 C 0.5585(7) -0.2336(18) 0.3746(6) 0.103(8) Uani 1 1 d G . . . .
H35 H 0.553237 -0.149009 0.348896 0.124 Uiso 1 1 calc R U . . .
C12 C 0.5596(6) -0.2321(9) 0.4458(6) 0.050(3) Uani 1 1 d G . . . .
C21 C 0.5675(6) -0.3585(12) 0.4842(6) 0.071(5) Uani 1 1 d G . . . .
H21 H 0.568260 -0.357463 0.531866 0.085 Uiso 1 1 calc R U . . .
C58 C 0.5743(9) -0.4864(9) 0.4513(11) 0.103(14) Uani 1 1 d G . . . .
H58 H 0.579572 -0.570951 0.476928 0.124 Uiso 1 1 calc R U . . .
F2 F 0.4332(5) -0.2081(15) 0.1989(6) 0.078(3) Uani 1 1 d . . . . .
C16 C 0.2185(6) -0.2341(9) 0.2748(5) 0.058(4) Uani 1 1 d G . . . .
C38 C 0.2200(7) -0.2428(14) 0.3460(6) 0.083(6) Uani 1 1 d G . . . .
H38 H 0.225482 -0.160797 0.373649 0.100 Uiso 1 1 calc R U . . .
C60 C 0.2132(8) -0.3741(19) 0.3759(7) 0.117(10) Uani 1 1 d G . . . .
H60 H 0.214213 -0.379896 0.423617 0.141 Uiso 1 1 calc R U . . .
C42 C 0.2050(9) -0.4966(13) 0.3346(10) 0.115(14) Uani 1 1 d G . . . .
H42 H 0.200472 -0.584450 0.354657 0.138 Uiso 1 1 calc R U . . .
C29 C 0.2035(7) -0.4879(9) 0.2634(9) 0.104(12) Uani 1 1 d G . . . .
H29 H 0.198000 -0.569906 0.235728 0.125 Uiso 1 1 calc R U . . .
C20 C 0.2103(5) -0.3566(12) 0.2334(6) 0.064(4) Uani 1 1 d G . . . .
H20 H 0.209269 -0.350807 0.185758 0.077 Uiso 1 1 calc R U . . .
C22 C 0.3691(10) -0.420(2) 0.2834(11) 0.073(5) Uani 1 1 d . . . . .
H22A H 0.342052 -0.411874 0.235583 0.109 Uiso 1 1 calc R U . . .
H22B H 0.350668 -0.487901 0.308849 0.109 Uiso 1 1 calc R U . . .
H22C H 0.411308 -0.451167 0.282767 0.109 Uiso 1 1 calc R U . . .
C25 C 0.6739(5) -0.0919(9) 0.5388(8) 0.073(5) Uani 1 1 d G . . . .
H25 H 0.673556 -0.190897 0.537307 0.088 Uiso 1 1 calc R U . . .
C37 C 0.7312(4) -0.0196(14) 0.5690(9) 0.098(9) Uani 1 1 d G . . . .
H37 H 0.769150 -0.070206 0.587702 0.118 Uiso 1 1 calc R U . . .
C43 C 0.7317(5) 0.1283(14) 0.5712(10) 0.081(6) Uani 1 1 d G . . . .
H43 H 0.769995 0.176726 0.591400 0.097 Uiso 1 1 calc R U . . .
C63 C 0.6749(6) 0.2040(9) 0.5432(11) 0.117(10) Uani 1 1 d G . . . .
H63 H 0.675247 0.302969 0.544703 0.141 Uiso 1 1 calc R U . . .
C53 C 0.6176(5) 0.1317(10) 0.5130(10) 0.101(8) Uani 1 1 d G . . . .
H53 H 0.579653 0.182282 0.494308 0.122 Uiso 1 1 calc R U . . .
C8 C 0.6171(4) -0.0163(10) 0.5108(7) 0.054(5) Uani 1 1 d G . . . .
C27 C 0.5214(11) -0.093(4) 0.7290(10) 0.101(9) Uani 1 1 d . . . . .
H27A H 0.566360 -0.069161 0.740284 0.152 Uiso 1 1 calc R U . . .
H27B H 0.516127 -0.179283 0.753215 0.152 Uiso 1 1 calc R U . . .
H27C H 0.498207 -0.017302 0.743883 0.152 Uiso 1 1 calc R U . . .
C28 C 0.3472(4) -0.1454(13) 0.1007(4) 0.076(5) Uani 1 1 d G . . . .
H28 H 0.373357 -0.158354 0.070520 0.091 Uiso 1 1 calc R U . . .
C17 C 0.2829(4) -0.1071(12) 0.0729(3) 0.059(4) Uani 1 1 d G . . . .
C15 C 0.2438(3) -0.0877(11) 0.1180(5) 0.053(4) Uani 1 1 d G . . . .
H15 H 0.200746 -0.062037 0.099433 0.063 Uiso 1 1 calc R U . . .
C6 C 0.2690(4) -0.1066(10) 0.1907(4) 0.043(3) Uani 1 1 d G . . . .
C4 C 0.3334(4) -0.1450(11) 0.2185(3) 0.046(3) Uani 1 1 d G . . . .
C19 C 0.3725(3) -0.1643(12) 0.1734(5) 0.061(4) Uani 1 1 d G . . . .
C24 C 0.5090(4) -0.1051(11) 0.5322(4) 0.050(3) Uani 1 1 d G . . . .
C14 C 0.4449(4) -0.1444(11) 0.5040(3) 0.048(4) Uani 1 1 d G . . . .
C33 C 0.4060(3) -0.1688(12) 0.5488(5) 0.058(4) Uani 1 1 d G . . . .
C26 C 0.4312(5) -0.1539(14) 0.6218(4) 0.061(4) Uani 1 1 d G . . . .
H26 H 0.405174 -0.170231 0.651756 0.073 Uiso 1 1 calc R U . . .
C18 C 0.4954(5) -0.1146(13) 0.6500(3) 0.066(5) Uani 1 1 d G . . . .
C7 C 0.5343(3) -0.0902(11) 0.6052(5) 0.053(4) Uani 1 1 d G . . . .
H7 H 0.577175 -0.063864 0.624102 0.064 Uiso 1 1 calc R U . . .
C11 C 0.1651(4) -0.0098(10) 0.2086(8) 0.055(5) Uani 1 1 d G . . . .
C32 C 0.1669(5) 0.1369(10) 0.2001(11) 0.127(11) Uani 1 1 d G . . . .
H32 H 0.205954 0.185291 0.214710 0.153 Uiso 1 1 calc R U . . .
C62 C 0.1103(6) 0.2114(9) 0.1696(12) 0.153(15) Uani 1 1 d G . . . .
H62 H 0.111459 0.309554 0.163905 0.184 Uiso 1 1 calc R U . . .
C39 C 0.0518(5) 0.1391(12) 0.1477(10) 0.106(8) Uani 1 1 d G . . . .
H39 H 0.013968 0.188896 0.127347 0.128 Uiso 1 1 calc R U . . .
C23 C 0.0501(4) -0.0077(12) 0.1562(9) 0.072(6) Uani 1 1 d G . . . .
H23 H 0.010971 -0.056026 0.141595 0.086 Uiso 1 1 calc R U . . .
C34 C 0.1067(5) -0.0821(8) 0.1867(8) 0.065(5) Uani 1 1 d G . . . .
H34 H 0.105465 -0.180291 0.192400 0.078 Uiso 1 1 calc R U . . .
C36 C 0.2552(10) -0.094(3) -0.0082(10) 0.079(6) Uani 1 1 d . . . . .
H36A H 0.224367 -0.017804 -0.019032 0.119 Uiso 1 1 calc R U . . .
H36B H 0.234447 -0.181642 -0.026996 0.119 Uiso 1 1 calc R U . . .
H36C H 0.289612 -0.074505 -0.029273 0.119 Uiso 1 1 calc R U . . .
N2 N 0.4190(6) -0.1605(13) 0.4323(7) 0.040(3) Uani 1 1 d . . . . .
C40 C 0.4095(9) -0.4215(16) 0.4414(13) 0.077(6) Uani 1 1 d . . . . .
H40A H 0.369616 -0.473533 0.428998 0.116 Uiso 1 1 calc R U . . .
H40B H 0.420993 -0.398469 0.491035 0.116 Uiso 1 1 calc R U . . .
H40C H 0.442892 -0.478740 0.431461 0.116 Uiso 1 1 calc R U . . .
C3 C 0.3534(2) 0.1825(5) 0.2785(3) 0.063(2) Uani 0.229(19) 1 d . . P A 1
H3A H 0.388018 0.247270 0.279091 0.094 Uiso 1 1 calc R U . . .
H3B H 0.318521 0.233460 0.288925 0.094 Uiso 1 1 calc R U . . .
H3C H 0.338613 0.139493 0.232400 0.094 Uiso 1 1 calc R U . . .
Cl2 Cl 0.3534(2) 0.1825(5) 0.2785(3) 0.063(2) Uani 0.771(19) 1 d . . P A 2

loop_
_atom_site_aniso_label
_atom_site_aniso_U_11
_atom_site_aniso_U_22
_atom_site_aniso_U_33
_atom_site_aniso_U_23
_atom_site_aniso_U_13
_atom_site_aniso_U_12
Pd1 0.0400(4) 0.0352(4) 0.0501(4) 0.0002(7) 0.0042(3) -0.0006(6)
Cl1 0.082(3) 0.056(3) 0.059(3) -0.010(2) 0.012(2) 0.001(2)
N1 0.027(5) 0.057(8) 0.050(7) 0.009(6) -0.013(5) 0.003(5)
C1 0.038(7) 0.048(8) 0.048(7) 0.005(6) -0.004(6) 0.003(5)
C2 0.043(7) 0.039(7) 0.066(8) 0.008(7) -0.001(6) 0.001(5)
C5 0.068(8) 0.027(5) 0.043(6) 0.006(5) 0.016(6) -0.001(5)
C9 0.025(5) 0.064(8) 0.049(7) -0.005(7) -0.011(5) -0.006(5)
F1 0.037(4) 0.118(9) 0.089(7) -0.004(7) 0.004(5) -0.015(5)
C30 0.10(3) 0.18(4) 0.15(4) -0.11(3) 0.01(3) -0.01(2)
C56 0.094(19) 0.26(5) 0.10(2) -0.06(3) -0.003(15) 0.04(3)
C35 0.069(13) 0.15(2) 0.075(13) -0.033(14) -0.005(10) 0.001(13)
C12 0.049(7) 0.064(9) 0.038(7) -0.007(7) 0.017(5) 0.012(7)
C21 0.079(11) 0.041(8) 0.092(12) 0.008(8) 0.022(10) 0.002(8)
C58 0.08(2) 0.049(10) 0.15(3) -0.038(12) -0.006(19) 0.001(9)
F2 0.057(5) 0.111(9) 0.072(6) 0.002(6) 0.027(5) 0.012(6)
C16 0.034(6) 0.057(9) 0.067(9) 0.000(8) -0.014(6) 0.007(6)
C38 0.111(16) 0.102(15) 0.042(8) -0.006(9) 0.033(9) -0.028(12)
C60 0.14(2) 0.14(2) 0.075(13) 0.062(15) 0.042(13) -0.007(17)
C42 0.073(17) 0.100(19) 0.16(3) 0.068(19) 0.006(18) -0.027(12)
C29 0.09(2) 0.072(14) 0.15(3) 0.008(13) 0.02(2) -0.023(11)
C20 0.046(8) 0.059(9) 0.074(10) 0.014(8) -0.007(7) -0.008(7)
C22 0.073(11) 0.067(11) 0.062(10) -0.005(9) -0.008(8) -0.002(9)
C25 0.039(7) 0.095(12) 0.065(10) 0.003(9) -0.021(7) -0.007(8)
C37 0.054(14) 0.14(2) 0.077(16) 0.030(13) -0.018(12) -0.021(11)
C43 0.043(7) 0.112(16) 0.078(11) -0.007(12) 0.002(7) -0.025(9)
C63 0.081(14) 0.058(10) 0.21(3) -0.021(15) 0.029(18) -0.007(10)
C53 0.068(10) 0.029(7) 0.21(3) -0.003(10) 0.037(13) 0.003(6)
C8 0.080(14) 0.040(7) 0.044(10) 0.000(5) 0.021(9) -0.006(6)
C27 0.075(14) 0.18(3) 0.047(9) -0.024(14) 0.007(9) 0.027(16)
C28 0.029(6) 0.091(13) 0.098(13) 0.003(10) 0.001(7) -0.005(7)
C17 0.038(7) 0.068(9) 0.057(8) 0.005(7) -0.012(6) -0.010(6)
C15 0.060(9) 0.053(8) 0.044(8) 0.001(6) 0.014(6) -0.003(7)
C6 0.049(7) 0.030(6) 0.049(7) -0.005(6) 0.011(6) -0.002(5)
C4 0.049(8) 0.045(8) 0.041(8) -0.003(6) 0.011(6) -0.005(6)
C19 0.032(6) 0.066(9) 0.071(10) 0.009(8) -0.009(6) -0.001(6)
C24 0.043(7) 0.044(7) 0.056(8) 0.000(7) 0.003(6) 0.003(6)
C14 0.038(7) 0.044(8) 0.057(9) -0.002(7) 0.002(6) 0.002(6)
C33 0.055(9) 0.067(10) 0.057(9) 0.012(7) 0.025(7) -0.002(7)
C26 0.078(10) 0.078(10) 0.039(7) 0.005(7) 0.038(7) 0.001(8)
C18 0.093(12) 0.066(9) 0.051(9) 0.005(8) 0.042(8) 0.007(9)
C7 0.033(6) 0.047(7) 0.071(10) -0.007(7) 0.000(6) 0.001(5)
C11 0.029(8) 0.055(9) 0.074(14) -0.010(7) 0.005(8) 0.005(5)
C32 0.062(11) 0.080(13) 0.20(3) -0.018(15) -0.033(14) 0.027(9)
C62 0.102(18) 0.084(15) 0.24(4) -0.02(2) 0.00(2) 0.057(14)
C39 0.125(18) 0.094(15) 0.109(17) 0.013(13) 0.046(14) 0.069(14)
C23 0.058(13) 0.076(12) 0.079(15) -0.007(8) 0.014(11) 0.010(7)
C34 0.072(10) 0.041(7) 0.080(11) -0.020(7) 0.016(8) 0.003(6)
C36 0.069(12) 0.101(15) 0.066(11) 0.009(11) 0.016(9) 0.000(10)
N2 0.044(6) 0.030(5) 0.048(7) 0.010(4) 0.016(5) 0.001(4)
C40 0.069(10) 0.026(6) 0.122(16) 0.014(8) 0.003(10) -0.004(6)
C3 0.067(3) 0.025(2) 0.080(4) 0.011(2) -0.005(3) -0.0024(19)
Cl2 0.067(3) 0.025(2) 0.080(4) 0.011(2) -0.005(3) -0.0024(19)

loop_
_atom_type_symbol
_atom_type_description
_atom_type_scat_dispersion_real
_atom_type_scat_dispersion_imag
_atom_type_scat_source
C C 0.0181 0.0091 'International Tables Vol C Tables 4.2.6.8 and 6.1.1.4'
H H 0.0000 0.0000 'International Tables Vol C Tables 4.2.6.8 and 6.1.1.4'
Cl Cl 0.3639 0.7018 'International Tables Vol C Tables 4.2.6.8 and 6.1.1.4'
F F 0.0727 0.0534 'International Tables Vol C Tables 4.2.6.8 and 6.1.1.4'
N N 0.0311 0.0180 'International Tables Vol C Tables 4.2.6.8 and 6.1.1.4'
Pd Pd 0.1215 3.9337 'International Tables Vol C Tables 4.2.6.8 and 6.1.1.4'

loop_
_geom_angle_atom_site_label_1
_geom_angle_atom_site_label_2
_geom_angle_atom_site_label_3
_geom_angle
_geom_angle_site_symmetry_1
_geom_angle_site_symmetry_3
_geom_angle_publ_flag
Cl1 Pd1 C3 89.73(10) . . ?
Cl1 Pd1 Cl2 89.73(10) . . ?
N1 Pd1 Cl1 173.2(4) . . ?
N1 Pd1 N2 78.8(3) . . ?
N1 Pd1 C3 96.8(4) . . ?
N1 Pd1 Cl2 96.8(4) . . ?
N2 Pd1 Cl1 94.7(4) . . ?
N2 Pd1 C3 175.5(4) . . ?
N2 Pd1 Cl2 175.5(4) . . ?
C1 N1 Pd1 120.6(12) . . ?
C1 N1 C4 116.0(15) . . ?
C4 N1 Pd1 123.4(9) . . ?
N1 C1 C2 112.8(18) . . ?
N1 C1 C22 132.9(17) . . ?
C22 C1 C2 114.1(17) . . ?
N2 C2 C1 116.5(17) . . ?
N2 C2 C40 119.4(17) . . ?
C40 C2 C1 124.1(18) . . ?
C12 C5 H5 105.6 . . ?
C12 C5 C24 111.1(10) . . ?
C8 C5 H5 105.6 . . ?
C8 C5 C12 112.2(12) . . ?
C8 C5 C24 115.9(11) . . ?
C24 C5 H5 105.6 . . ?
C16 C9 H9 107.2 . . ?
C16 C9 C6 111.4(12) . . ?
C16 C9 C11 114.2(11) . . ?
C6 C9 H9 107.2 . . ?
C6 C9 C11 109.4(12) . . ?
C11 C9 H9 107.2 . . ?
C56 C30 H30 120.0 . . ?
C56 C30 C58 120.0 . . ?
C58 C30 H30 120.0 . . ?
C30 C56 H56 120.0 . . ?
C35 C56 C30 120.0 . . ?
C35 C56 H56 120.0 . . ?
C56 C35 H35 120.0 . . ?
C56 C35 C12 120.0 . . ?
C12 C35 H35 120.0 . . ?
C35 C12 C5 118.7(9) . . ?
C21 C12 C5 121.3(9) . . ?
C21 C12 C35 120.0 . . ?
C12 C21 H21 120.0 . . ?
C58 C21 C12 120.0 . . ?
C58 C21 H21 120.0 . . ?
C30 C58 H58 120.0 . . ?
C21 C58 C30 120.0 . . ?
C21 C58 H58 120.0 . . ?
C38 C16 C9 119.2(9) . . ?
C38 C16 C20 120.0 . . ?
C20 C16 C9 120.8(9) . . ?
C16 C38 H38 120.0 . . ?
C60 C38 C16 120.0 . . ?
C60 C38 H38 120.0 . . ?
C38 C60 H60 120.0 . . ?
C38 C60 C42 120.0 . . ?
C42 C60 H60 120.0 . . ?
C60 C42 H42 120.0 . . ?
C60 C42 C29 120.0 . . ?
C29 C42 H42 120.0 . . ?
C42 C29 H29 120.0 . . ?
C42 C29 C20 120.0 . . ?
C20 C29 H29 120.0 . . ?
C16 C20 H20 120.0 . . ?
C29 C20 C16 120.0 . . ?
C29 C20 H20 120.0 . . ?
C1 C22 H22A 109.5 . . ?
C1 C22 H22B 109.5 . . ?
C1 C22 H22C 109.5 . . ?
H22A C22 H22B 109.5 . . ?
H22A C22 H22C 109.5 . . ?
H22B C22 H22C 109.5 . . ?
C37 C25 H25 120.0 . . ?
C37 C25 C8 120.0 . . ?
C8 C25 H25 120.0 . . ?
C25 C37 H37 120.0 . . ?
C43 C37 C25 120.0 . . ?
C43 C37 H37 120.0 . . ?
C37 C43 H43 120.0 . . ?
C37 C43 C63 120.0 . . ?
C63 C43 H43 120.0 . . ?
C43 C63 H63 120.0 . . ?
C53 C63 C43 120.0 . . ?
C53 C63 H63 120.0 . . ?
C63 C53 H53 120.0 . . ?
C63 C53 C8 120.0 . . ?
C8 C53 H53 120.0 . . ?
C25 C8 C5 122.3(8) . . ?
C53 C8 C5 117.7(8) . . ?
C53 C8 C25 120.0 . . ?
H27A C27 H27B 109.5 . . ?
H27A C27 H27C 109.5 . . ?
H27B C27 H27C 109.5 . . ?
C18 C27 H27A 109.5 . . ?
C18 C27 H27B 109.5 . . ?
C18 C27 H27C 109.5 . . ?
C17 C28 H28 120.0 . . ?
C17 C28 C19 120.0 . . ?
C19 C28 H28 120.0 . . ?
C28 C17 C36 118.9(10) . . ?
C15 C17 C28 120.0 . . ?
C15 C17 C36 121.0(10) . . ?
C17 C15 H15 120.0 . . ?
C17 C15 C6 120.0 . . ?
C6 C15 H15 120.0 . . ?
C15 C6 C9 123.4(7) . . ?
C15 C6 C4 120.0 . . ?
C4 C6 C9 116.6(7) . . ?
C6 C4 N1 122.0(8) . . ?
C19 C4 N1 117.9(8) . . ?
C19 C4 C6 120.0 . . ?
F2 C19 C28 119.4(8) . . ?
F2 C19 C4 120.5(8) . . ?
C4 C19 C28 120.0 . . ?
C14 C24 C5 118.3(8) . . ?
C14 C24 C7 120.0 . . ?
C7 C24 C5 121.5(8) . . ?
C24 C14 C33 120.0 . . ?
N2 C14 C24 121.1(8) . . ?
N2 C14 C33 118.9(8) . . ?
F1 C33 C14 119.4(8) . . ?
F1 C33 C26 120.5(8) . . ?
C14 C33 C26 120.0 . . ?
C33 C26 H26 120.0 . . ?
C18 C26 C33 120.0 . . ?
C18 C26 H26 120.0 . . ?
C26 C18 C27 119.4(12) . . ?
C26 C18 C7 120.0 . . ?
C7 C18 C27 120.5(12) . . ?
C24 C7 H7 120.0 . . ?
C18 C7 C24 120.0 . . ?
C18 C7 H7 120.0 . . ?
C32 C11 C9 119.6(9) . . ?
C32 C11 C34 120.0 . . ?
C34 C11 C9 120.4(9) . . ?
C11 C32 H32 120.0 . . ?
C62 C32 C11 120.0 . . ?
C62 C32 H32 120.0 . . ?
C32 C62 H62 120.0 . . ?
C32 C62 C39 120.0 . . ?
C39 C62 H62 120.0 . . ?
C62 C39 H39 120.0 . . ?
C23 C39 C62 120.0 . . ?
C23 C39 H39 120.0 . . ?
C39 C23 H23 120.0 . . ?
C34 C23 C39 120.0 . . ?
C34 C23 H23 120.0 . . ?
C11 C34 H34 120.0 . . ?
C23 C34 C11 120.0 . . ?
C23 C34 H34 120.0 . . ?
C17 C36 H36A 109.5 . . ?
C17 C36 H36B 109.5 . . ?
C17 C36 H36C 109.5 . . ?
H36A C36 H36B 109.5 . . ?
H36A C36 H36C 109.5 . . ?
H36B C36 H36C 109.5 . . ?
C2 N2 Pd1 110.7(11) . . ?
C2 N2 C14 125.1(13) . . ?
C14 N2 Pd1 123.8(9) . . ?
C2 C40 H40A 109.5 . . ?
C2 C40 H40B 109.5 . . ?
C2 C40 H40C 109.5 . . ?
H40A C40 H40B 109.5 . . ?
H40A C40 H40C 109.5 . . ?
H40B C40 H40C 109.5 . . ?
Pd1 C3 H3A 109.5 . . ?
Pd1 C3 H3B 109.5 . . ?
Pd1 C3 H3C 109.5 . . ?
H3A C3 H3B 109.5 . . ?
H3A C3 H3C 109.5 . . ?
H3B C3 H3C 109.5 . . ?

loop_
_geom_bond_atom_site_label_1
_geom_bond_atom_site_label_2
_geom_bond_distance
_geom_bond_site_symmetry_2
_geom_bond_publ_flag
Pd1 Cl1 2.260(5) . ?
Pd1 N1 2.019(15) . ?
Pd1 N2 2.081(12) . ?
Pd1 C3 2.293(5) . ?
Pd1 Cl2 2.293(5) . ?
N1 C1 1.22(2) . ?
N1 C4 1.490(15) . ?
C1 C2 1.515(13) . ?
C1 C22 1.47(3) . ?
C2 N2 1.36(2) . ?
C2 C40 1.50(2) . ?
C5 H5 0.9800 . ?
C5 C12 1.526(16) . ?
C5 C8 1.521(16) . ?
C5 C24 1.565(16) . ?
C9 H9 0.9800 . ?
C9 C16 1.504(18) . ?
C9 C6 1.540(17) . ?
C9 C11 1.561(15) . ?
F1 C33 1.301(11) . ?
C30 H30 0.9300 . ?
C30 C56 1.3900 . ?
C30 C58 1.3900 . ?
C56 H56 0.9300 . ?
C56 C35 1.3900 . ?
C35 H35 0.9300 . ?
C35 C12 1.3900 . ?
C12 C21 1.3900 . ?
C21 H21 0.9300 . ?
C21 C58 1.3900 . ?
C58 H58 0.9300 . ?
F2 C19 1.331(12) . ?
C16 C38 1.3900 . ?
C16 C20 1.3900 . ?
C38 H38 0.9300 . ?
C38 C60 1.3900 . ?
C60 H60 0.9300 . ?
C60 C42 1.3900 . ?
C42 H42 0.9300 . ?
C42 C29 1.3900 . ?
C29 H29 0.9300 . ?
C29 C20 1.3900 . ?
C20 H20 0.9300 . ?
C22 H22A 0.9600 . ?
C22 H22B 0.9600 . ?
C22 H22C 0.9600 . ?
C25 H25 0.9300 . ?
C25 C37 1.3900 . ?
C25 C8 1.3900 . ?
C37 H37 0.9300 . ?
C37 C43 1.3900 . ?
C43 H43 0.9300 . ?
C43 C63 1.3900 . ?
C63 H63 0.9300 . ?
C63 C53 1.3900 . ?
C53 H53 0.9300 . ?
C53 C8 1.3900 . ?
C27 H27A 0.9600 . ?
C27 H27B 0.9600 . ?
C27 H27C 0.9600 . ?
C27 C18 1.507(19) . ?
C28 H28 0.9300 . ?
C28 C17 1.3900 . ?
C28 C19 1.3900 . ?
C17 C15 1.3900 . ?
C17 C36 1.54(2) . ?
C15 H15 0.9300 . ?
C15 C6 1.3900 . ?
C6 C4 1.3900 . ?
C4 C19 1.3900 . ?
C24 C14 1.3900 . ?
C24 C7 1.3900 . ?
C14 C33 1.3900 . ?
C14 N2 1.369(17) . ?
C33 C26 1.3900 . ?
C26 H26 0.9300 . ?
C26 C18 1.3900 . ?
C18 C7 1.3900 . ?
C7 H7 0.9300 . ?
C11 C32 1.3900 . ?
C11 C34 1.3900 . ?
C32 H32 0.9300 . ?
C32 C62 1.3900 . ?
C62 H62 0.9300 . ?
C62 C39 1.3900 . ?
C39 H39 0.9300 . ?
C39 C23 1.3900 . ?
C23 H23 0.9300 . ?
C23 C34 1.3900 . ?
C34 H34 0.9300 . ?
C36 H36A 0.9600 . ?
C36 H36B 0.9600 . ?
C36 H36C 0.9600 . ?
C40 H40A 0.9600 . ?
C40 H40B 0.9600 . ?
C40 H40C 0.9600 . ?
C3 H3A 0.9600 . ?
C3 H3B 0.9600 . ?
C3 H3C 0.9600 . ?

loop_
_geom_torsion_atom_site_label_1
_geom_torsion_atom_site_label_2
_geom_torsion_atom_site_label_3
_geom_torsion_atom_site_label_4
_geom_torsion
_geom_torsion_site_symmetry_1
_geom_torsion_site_symmetry_2
_geom_torsion_site_symmetry_3
_geom_torsion_site_symmetry_4
_geom_torsion_publ_flag
Pd1 N1 C1 C2 4.6(17) . . . . ?
Pd1 N1 C1 C22 -170.3(17) . . . . ?
Pd1 N1 C4 C6 -75.7(12) . . . . ?
Pd1 N1 C4 C19 101.1(10) . . . . ?
N1 C1 C2 N2 -8.3(12) . . . . ?
N1 C1 C2 C40 170(2) . . . . ?
N1 C4 C19 F2 6.5(13) . . . . ?
N1 C4 C19 C28 -177.0(10) . . . . ?
C1 N1 C4 C6 106.2(16) . . . . ?
C1 N1 C4 C19 -76.9(16) . . . . ?
C1 C2 N2 Pd1 7.6(14) . . . . ?
C1 C2 N2 C14 -180.0(11) . . . . ?
C5 C12 C21 C58 -179.6(14) . . . . ?
C5 C24 C14 C33 175.5(10) . . . . ?
C5 C24 C14 N2 -4.2(12) . . . . ?
C5 C24 C7 C18 -175.3(11) . . . . ?
C9 C16 C38 C60 -177.4(11) . . . . ?
C9 C16 C20 C29 177.4(12) . . . . ?
C9 C6 C4 N1 -5.0(12) . . . . ?
C9 C6 C4 C19 178.1(10) . . . . ?
C9 C11 C32 C62 -178.9(16) . . . . ?
C9 C11 C34 C23 178.8(16) . . . . ?
F1 C33 C26 C18 -176.4(13) . . . . ?
C30 C56 C35 C12 0.0 . . . . ?
C56 C30 C58 C21 0.0 . . . . ?
C56 C35 C12 C5 179.6(13) . . . . ?
C56 C35 C12 C21 0.0 . . . . ?
C35 C12 C21 C58 0.0 . . . . ?
C12 C5 C8 C25 -32.7(16) . . . . ?
C12 C5 C8 C53 150.4(10) . . . . ?
C12 C5 C24 C14 -63.3(12) . . . . ?
C12 C5 C24 C7 112.1(10) . . . . ?
C12 C21 C58 C30 0.0 . . . . ?
C58 C30 C56 C35 0.0 . . . . ?
C16 C9 C6 C15 109.8(10) . . . . ?
C16 C9 C6 C4 -68.3(10) . . . . ?
C16 C9 C11 C32 158.3(10) . . . . ?
C16 C9 C11 C34 -20.5(19) . . . . ?
C16 C38 C60 C42 0.0 . . . . ?
C38 C16 C20 C29 0.0 . . . . ?
C38 C60 C42 C29 0.0 . . . . ?
C60 C42 C29 C20 0.0 . . . . ?
C42 C29 C20 C16 0.0 . . . . ?
C20 C16 C38 C60 0.0 . . . . ?
C22 C1 C2 N2 167.6(19) . . . . ?
C22 C1 C2 C40 -13.8(14) . . . . ?
C25 C37 C43 C63 0.0 . . . . ?
C37 C25 C8 C5 -176.8(14) . . . . ?
C37 C25 C8 C53 0.0 . . . . ?
C37 C43 C63 C53 0.0 . . . . ?
C43 C63 C53 C8 0.0 . . . . ?
C63 C53 C8 C5 177.0(13) . . . . ?
C63 C53 C8 C25 0.0 . . . . ?
C8 C5 C12 C35 -88.2(13) . . . . ?
C8 C5 C12 C21 91.4(13) . . . . ?
C8 C5 C24 C14 167.2(8) . . . . ?
C8 C5 C24 C7 -17.4(14) . . . . ?
C8 C25 C37 C43 0.0 . . . . ?
C27 C18 C7 C24 -177.6(19) . . . . ?
C28 C17 C15 C6 0.0 . . . . ?
C17 C28 C19 F2 176.6(12) . . . . ?
C17 C28 C19 C4 0.0 . . . . ?
C17 C15 C6 C9 -178.0(11) . . . . ?
C17 C15 C6 C4 0.0 . . . . ?
C15 C6 C4 N1 176.8(11) . . . . ?
C15 C6 C4 C19 0.0 . . . . ?
C6 C9 C16 C38 141.8(8) . . . . ?
C6 C9 C16 C20 -35.6(12) . . . . ?
C6 C9 C11 C32 -76.1(13) . . . . ?
C6 C9 C11 C34 105.1(13) . . . . ?
C6 C4 C19 F2 -176.5(12) . . . . ?
C6 C4 C19 C28 0.0 . . . . ?
C4 N1 C1 C2 -177.3(9) . . . . ?
C4 N1 C1 C22 8(3) . . . . ?
C19 C28 C17 C15 0.0 . . . . ?
C19 C28 C17 C36 -177.0(15) . . . . ?
C24 C5 C12 C35 140.2(8) . . . . ?
C24 C5 C12 C21 -40.2(14) . . . . ?
C24 C5 C8 C25 96.3(14) . . . . ?
C24 C5 C8 C53 -80.6(13) . . . . ?
C24 C14 C33 F1 176.4(12) . . . . ?
C24 C14 C33 C26 0.0 . . . . ?
C24 C14 N2 Pd1 -78.7(12) . . . . ?
C24 C14 N2 C2 109.8(16) . . . . ?
C14 C24 C7 C18 0.0 . . . . ?
C14 C33 C26 C18 0.0 . . . . ?
C33 C14 N2 Pd1 101.6(10) . . . . ?
C33 C14 N2 C2 -69.9(18) . . . . ?
C33 C26 C18 C27 177.6(19) . . . . ?
C33 C26 C18 C7 0.0 . . . . ?
C26 C18 C7 C24 0.0 . . . . ?
C7 C24 C14 C33 0.0 . . . . ?
C7 C24 C14 N2 -179.7(11) . . . . ?
C11 C9 C16 C38 -93.7(13) . . . . ?
C11 C9 C16 C20 88.9(15) . . . . ?
C11 C9 C6 C15 -17.4(14) . . . . ?
C11 C9 C6 C4 164.6(8) . . . . ?
C11 C32 C62 C39 0.0 . . . . ?
C32 C11 C34 C23 0.0 . . . . ?
C32 C62 C39 C23 0.0 . . . . ?
C62 C39 C23 C34 0.0 . . . . ?
C39 C23 C34 C11 0.0 . . . . ?
C34 C11 C32 C62 0.0 . . . . ?
C36 C17 C15 C6 176.9(15) . . . . ?
N2 C14 C33 F1 -3.9(14) . . . . ?
N2 C14 C33 C26 179.7(11) . . . . ?
C40 C2 N2 Pd1 -171.0(13) . . . . ?
C40 C2 N2 C14 1(3) . . . . ?
